data_7213566
loop_
_publ_author_name
'Jones, Richard H.'
'Knight, Kevin S.'
'Marshall, William G.'
'Clews, John'
'Darton, Richard J.'
'Pyatt, Daniel'
'Coles, Simon J.'
'Horton, Peter N.'

_publ_section_title
;
 Colossal thermal expansion and negative thermal expansion in simple
 halogen bonded complexes
;
_journal_issue 2
_journal_name_full CrystEngComm
_journal_page_first 237
_journal_paper_doi 10.1039/c3ce41909f
_journal_volume 16
_journal_year 2014
_chemical_formula_moiety 'C5 D5 N1 I1 Br1'
_chemical_formula_sum 'C5 Br D5 I N'
_chemical_formula_weight 290.94
_chemical_name_systematic ' ?'
_space_group_IT_number 14
_symmetry_cell_setting monoclinic
_symmetry_space_group_name_Hall '-P 2ybc'
_symmetry_space_group_name_H-M 'P 1 21/c 1'
_cell_angle_alpha 90.0
_cell_angle_beta 98.2979(9)
_cell_angle_gamma 90.0
_cell_formula_units_Z 4
_cell_length_a 4.26162(9)
_cell_length_b 12.71748(28)
_cell_length_c 13.95174(31)
_cell_measurement_temperature 110
_cell_volume 748.23(3)
_diffrn_ambient_temperature 110
_diffrn_measurement_device_type 'ISIS HRPD '
_diffrn_radiation_monochromator TOF
_diffrn_radiation_probe neutron
_diffrn_radiation_type neutron
_diffrn_source Neutron
_diffrn_source_type ?Spallation
_exptl_absorpt_correction_T_max 0.87729
_exptl_absorpt_correction_T_min 0.60101
_exptl_crystal_colour orange
_exptl_crystal_density_diffrn 2.583
_exptl_crystal_density_meas ?
_exptl_crystal_density_method 'not measured'
_pd_block_id 2013-07-11T01:56|MOD2A_phase1|richard_Jones||
_pd_calc_method 'Rietveld Refinement'
_pd_instr_location 'ISIS spallation source, England'
_pd_meas_2theta_fixed 168.33
_pd_meas_number_of_points 4610
_pd_meas_scan_method tof
_pd_phase_name Py-IBr
_pd_proc_info_datetime 2013-07-11T01:56:51
_pd_proc_ls_pref_orient_corr ' ?'
_pd_proc_ls_prof_R_factor 0.0155
_pd_proc_ls_prof_wR_expected 0.0072
_pd_proc_ls_prof_wR_factor 0.0175
_pd_proc_number_of_points 4610
_pd_spec_mounting ' ?'
_refine_ls_goodness_of_fit_all 2.88
_refine_ls_number_parameters 143
_refine_ls_R_Fsqd_factor 0.09156
_reflns_d_resolution_high 0.654
_reflns_d_resolution_low 2.539
_reflns_limit_h_max 6
_reflns_limit_h_min 0
_reflns_limit_k_max 19
_reflns_limit_k_min 0
_reflns_limit_l_max 21
_reflns_limit_l_min -21
_reflns_number_total 2775
_cod_data_source_file c3ce41909f.txt
_cod_data_source_block MOD2A_phase_1
_cod_depositor_comments
;
The following automatic conversions were performed:

'_geom_bond_publ_flag' value 'N' changed to 'n' according to
/usr/data/users/saulius/automatic-downloads/current/RSC/lib/dictionaries/cif_core.dic
dictionary named 'cif_core.dic' version 2.4.2 from 2011-04-26 (32
times).

'_geom_angle_publ_flag' value 'N' changed to 'n' according
to
/usr/data/users/saulius/automatic-downloads/current/RSC/lib/dictionaries/cif_core.dic
dictionary named 'cif_core.dic' version 2.4.2 from 2011-04-26 (19
times).

Automatic conversion script
Id: cif_fix_values 2281 2013-09-26 08:29:07Z andrius 

The following automatic conversions were performed:

'_exptl_crystal_density_meas' value 'not measured' was changed to '?'
- the value is perceived as not measured.

Automatic conversion script
Id: cif_fix_values 3008 2015-01-20 13:52:24Z robertas 
;
_cod_original_cell_volume 748.23(4)
_cod_original_sg_symbol_H-M 'P 21/c'
_cod_original_formula_sum 'C5 D5 Br I N'
_cod_database_code 7213566
_gsas_exptl_extinct_corr_t_min 1.00000
_gsas_exptl_extinct_corr_t_max 1.00000

loop_
_symmetry_equiv_pos_site_id
_symmetry_equiv_pos_as_xyz
1 +x,+y,+z
2 -x,+y+1/2,-z+1/2
-1 -x,-y,-z
-2 +x,-y+1/2,+z+1/2

loop_
_atom_site_aniso_label
_atom_site_aniso_U_11
_atom_site_aniso_U_12
_atom_site_aniso_U_13
_atom_site_aniso_U_22
_atom_site_aniso_U_23
_atom_site_aniso_U_33
I1 0.0267(19) 0.0099(17) -0.0075(18) 0.0667(32) -0.0151(24) 0.0241(25)
Br1 0.0222(16) -0.0139(14) 0.0047(12) 0.0280(25) -0.0048(15) 0.0089(18)
H2 0.0346(20) 0.0034(17) 0.0172(20) 0.0294(26) 0.0123(19) 0.0551(29)
H3 0.0721(27) 0.0185(19) 0.0003(19) 0.0272(24) -0.0115(18) 0.0321(28)
H4 0.0602(23) 0.0296(20) 0.0112(20) 0.0343(25) 0.0172(21) 0.0495(30)
H5 0.0923(30) 0.0217(22) 0.0186(25) 0.068(4) 0.0186(24) 0.0217(29)
H6 0.0644(27) 0.0114(20) 0.0325(24) 0.0274(24) -0.0082(20) 0.0614(35)

loop_
_atom_site_type_symbol
_atom_site_label
_atom_site_fract_x
_atom_site_fract_y
_atom_site_fract_z
_atom_site_occupancy
_atom_site_thermal_displace_type
_atom_site_U_iso_or_equiv
_atom_site_symmetry_multiplicity
I I1 0.2227(6) 0.43340(30) 0.35492(26) 1.0 Uani 0.04027 4
Br Br1 0.0282(5) 0.57618(24) 0.22118(21) 1.0 Uani 0.01943 4
N N1 0.3824(4) 0.30488(16) 0.46939(15) 1.0 Uiso 0.0202(7) 4
C C2 0.5344(8) 0.22158(27) 0.44614(25) 1.0 Uiso 0.0267(10) 4
C C3 0.6229(6) 0.14186(30) 0.51192(26) 1.0 Uiso 0.0232(9) 4
C C4 0.5369(7) 0.14929(26) 0.60454(30) 1.0 Uiso 0.0255(9) 4
C C5 0.3773(8) 0.24032(29) 0.62818(27) 1.0 Uiso 0.0319(9) 4
C C6 0.3078(7) 0.31510(29) 0.55870(26) 1.0 Uiso 0.0220(9) 4
D H2 0.5939(8) 0.22049(24) 0.37319(25) 1.0 Uani 0.03863 4
D H3 0.7453(9) 0.07390(27) 0.48779(25) 1.0 Uani 0.04451 4
D H4 0.6116(7) 0.08569(32) 0.65505(27) 1.0 Uani 0.0477 4
D H5 0.3257(9) 0.24712(35) 0.70119(24) 1.0 Uani 0.05957 4
D H6 0.1875(9) 0.38594(26) 0.57638(27) 1.0 Uani 0.04876 4

loop_
_atom_type_symbol
_atom_type_number_in_cell
I 4.0
Br 4.0
N 4.0
C 20.0
D 20.0

loop_
_geom_angle_atom_site_label_1
_geom_angle_atom_site_label_2
_geom_angle_atom_site_label_3
_geom_angle
_geom_angle_site_symmetry_1
_geom_angle_site_symmetry_3
_geom_angle_publ_flag
Br1 I1 N1 178.28(19) 1_555 1_555 n
I1 N1 C2 120.50(23) 1_555 1_555 n
I1 N1 C6 119.23(24) 1_555 1_555 n
C2 N1 C6 120.24(30) 1_555 1_555 n
N1 C2 C3 121.80(30) 1_555 1_555 n
N1 C2 H2 115.8(4) 1_555 1_555 n
C3 C2 H2 122.4(4) 1_555 1_555 n
C2 C3 C4 118.79(33) 1_555 1_555 n
C2 C3 H3 118.3(4) 1_555 1_555 n
C4 C3 H3 122.8(4) 1_555 1_555 n
C3 C4 C5 118.3(4) 1_555 1_555 n
C3 C4 H4 117.2(4) 1_555 1_555 n
C5 C4 H4 124.5(5) 1_555 1_555 n
C4 C5 C6 118.1(4) 1_555 1_555 n
C4 C5 H5 117.4(5) 1_555 1_555 n
C6 C5 H5 124.4(5) 1_555 1_555 n
N1 C6 C5 122.7(4) 1_555 1_555 n
N1 C6 H6 118.5(4) 1_555 1_555 n
C5 C6 H6 118.8(4) 1_555 1_555 n

loop_
_geom_bond_atom_site_label_1
_geom_bond_atom_site_label_2
_geom_bond_distance
_geom_bond_site_symmetry_2
_geom_bond_publ_flag
I1 Br1 2.649(5) 1_555 n
I1 N1 2.318(4) 1_555 n
Br1 I1 2.649(5) 1_555 n
Br1 H2 2.882(4) 2_655 n
Br1 H4 2.787(4) -2_454 n
N1 I1 2.318(4) 1_555 n
N1 C2 1.3068(34) 1_555 n
N1 C6 1.336(4) 1_555 n
N1 H2 2.029(4) 1_555 n
C2 N1 1.3068(34) 1_555 n
C2 C3 1.383(4) 1_555 n
C2 H2 1.084(4) 1_555 n
C3 C2 1.383(4) 1_555 n
C3 C4 1.396(5) 1_555 n
C3 H3 1.088(4) 1_555 n
C4 C3 1.396(5) 1_555 n
C4 C5 1.406(4) 1_555 n
C4 H4 1.090(4) 1_555 n
C5 C4 1.406(4) 1_555 n
C5 C6 1.360(4) 1_555 n
C5 H5 1.076(4) 1_555 n
C6 N1 1.336(4) 1_555 n
C6 C5 1.360(4) 1_555 n
C6 H6 1.0826(35) 1_555 n
H2 Br1 2.882(4) 2_645 n
H2 N1 2.029(4) 1_555 n
H2 C2 1.084(4) 1_555 n
H3 C3 1.088(4) 1_555 n
H4 Br1 2.787(4) -2_655 n
H4 C4 1.090(4) 1_555 n
H5 C5 1.076(4) 1_555 n
H6 C6 1.0826(35) 1_555 n

loop_
_pd_block_diffractogram_id
2013-07-11T01:56|MOD2A_H_01|richard_Jones|hrpd
2013-07-11T01:56|MOD2A_H_02|richard_Jones|hrpd
